data_4347229
loop_
_publ_author_name
'Mardanya, Sourav'
'Karmakar, Srikanta'
'Mondal, Debiprasad'
'Baitalik, Sujoy'

_publ_section_title
;
 Homo- and Heterobimetallic Ruthenium(II) and Osmium(II) Complexes Based
 on a Pyrene-Biimidazolate Spacer as Efficient DNA-Binding Probes in the
 Near-Infrared Domain.
;
_journal_issue 7
_journal_name_full 'Inorganic chemistry'
_journal_page_first 3475
_journal_page_last 3489
_journal_paper_doi 10.1021/acs.inorgchem.5b02912
_journal_volume 55
_journal_year 2016
_chemical_formula_sum 'C67 H50 Cl2 N12 O8 Os2'
_chemical_formula_weight 1602.55
_space_group_IT_number 14
_space_group_name_Hall '-P 2yn'
_space_group_name_H-M_alt 'P 1 21/n 1'
_symmetry_cell_setting monoclinic
_symmetry_space_group_name_H-M 'P 1 21/n 1'
_atom_sites_solution_hydrogens geom
_atom_sites_solution_primary direct
_atom_sites_solution_secondary difmap
_audit_creation_method SHELXL-97
_cell_angle_alpha 90.00
_cell_angle_beta 101.537(2)
_cell_angle_gamma 90.00
_cell_formula_units_Z 4
_cell_length_a 11.8080(4)
_cell_length_b 27.8673(9)
_cell_length_c 23.4456(8)
_cell_measurement_reflns_used 9994
_cell_measurement_temperature 273(2)
_cell_measurement_theta_max 18.63
_cell_measurement_theta_min 2.25
_cell_volume 7559.1(4)
_computing_cell_refinement 'Bruker SAINT'
_computing_data_collection 'Bruker APEX2'
_computing_data_reduction 'Bruker SAINT'
_computing_molecular_graphics 'Bruker SHELXTL'
_computing_publication_material 'Bruker SHELXTL'
_computing_structure_refinement 'SHELXL-97 (Sheldrick, 2008)'
_computing_structure_solution 'SHELXS-97 (Sheldrick, 2008)'
_diffrn_ambient_temperature 273(2)
_diffrn_measured_fraction_theta_full 0.999
_diffrn_measured_fraction_theta_max 0.999
_diffrn_measurement_device_type 'Bruker APEX-II CCD'
_diffrn_measurement_method '\f and \w scans'
_diffrn_radiation_monochromator graphite
_diffrn_radiation_source 'fine-focus sealed tube'
_diffrn_radiation_type MoK\a
_diffrn_radiation_wavelength 0.71073
_diffrn_reflns_av_R_equivalents 0.1085
_diffrn_reflns_av_sigmaI/netI 0.1229
_diffrn_reflns_limit_h_max 15
_diffrn_reflns_limit_h_min -14
_diffrn_reflns_limit_k_max 35
_diffrn_reflns_limit_k_min -35
_diffrn_reflns_limit_l_max 29
_diffrn_reflns_limit_l_min -29
_diffrn_reflns_number 114641
_diffrn_reflns_theta_full 27.00
_diffrn_reflns_theta_max 27.00
_diffrn_reflns_theta_min 1.15
_exptl_absorpt_coefficient_mu 3.483
_exptl_absorpt_correction_T_max 0.9243
_exptl_absorpt_correction_T_min 0.8919
_exptl_absorpt_correction_type multi-scan
_exptl_absorpt_process_details 'SADABS (Sheldrick, 1997)'
_exptl_crystal_colour brown
_exptl_crystal_density_diffrn 1.367
_exptl_crystal_density_method 'not measured'
_exptl_crystal_description diamond
_exptl_crystal_F_000 3068
_exptl_crystal_size_max 0.46
_exptl_crystal_size_mid 0.43
_exptl_crystal_size_min 0.36
_platon_squeeze_details
;
;
_refine_diff_density_max 1.004
_refine_diff_density_min -1.061
_refine_diff_density_rms 0.118
_refine_ls_extinction_method none
_refine_ls_goodness_of_fit_ref 0.941
_refine_ls_hydrogen_treatment mixed
_refine_ls_matrix_type full
_refine_ls_number_parameters 809
_refine_ls_number_reflns 16473
_refine_ls_number_restraints 0
_refine_ls_restrained_S_all 0.941
_refine_ls_R_factor_all 0.1383
_refine_ls_R_factor_gt 0.0616
_refine_ls_shift/su_max 0.001
_refine_ls_shift/su_mean 0.000
_refine_ls_structure_factor_coef Fsqd
_refine_ls_weighting_details 'calc w=1/[\s^2^(Fo^2^)+(0.0642P)^2^+0.0008P] where P=(Fo^2^+2Fc^2^)/3'
_refine_ls_weighting_scheme calc
_refine_ls_wR_factor_gt 0.1267
_refine_ls_wR_factor_ref 0.1438
_reflns_number_gt 7954
_reflns_number_total 16473
_reflns_threshold_expression >2sigma(I)
_cod_data_source_file ic5b02912_si_002.cif
_cod_data_source_block 2
_cod_depositor_comments
;
The following automatic conversions were performed:

data item '_symmetry_cell_setting' value 'Monoclinic' was changed to
'monoclinic' in accordance with the
/home/saulius/struct/COD-crude-data/automatic-downloads/DataCite-retrospective/ACS/depositions/lib/dictionaries/cif_core.dic
dictionary named 'cif_core.dic' version 2.4.2 last updated on
2011-04-26.

Automatic conversion script
Id: cif_fix_values 6909 2019-04-08 15:41:33Z antanas 
;
_cod_original_sg_symbol_H-M 'P2(1)/n  '
_cod_database_code 4347229

loop_
_symmetry_equiv_pos_as_xyz
'x, y, z'
'-x+1/2, y+1/2, -z+1/2'
'-x, -y, -z'
'x-1/2, -y-1/2, z-1/2'

loop_
_atom_site_label
_atom_site_type_symbol
_atom_site_fract_x
_atom_site_fract_y
_atom_site_fract_z
_atom_site_U_iso_or_equiv
_atom_site_adp_type
_atom_site_occupancy
_atom_site_symmetry_multiplicity
_atom_site_calc_flag
_atom_site_refinement_flags
C62 C 0.517(2) 0.1156(6) 0.9846(7) 0.186(9) Uani 1 1 d G
C67 C 0.4317(15) 0.1458(11) 0.9976(5) 0.208(12) Uani 1 1 d G
H67 H 0.3759 0.1337 1.0167 0.250 Uiso 1 1 calc R
C66 C 0.4299(16) 0.1939(10) 0.9820(8) 0.288(18) Uani 1 1 d G
H66 H 0.3728 0.2141 0.9907 0.346 Uiso 1 1 calc R
C65 C 0.513(2) 0.2119(5) 0.9535(8) 0.290(19) Uani 1 1 d G
H65 H 0.5120 0.2442 0.9431 0.348 Uiso 1 1 calc R
C64 C 0.5985(15) 0.1818(11) 0.9405(5) 0.233(12) Uani 1 1 d G
H64 H 0.6543 0.1939 0.9215 0.279 Uiso 1 1 calc R
C63 C 0.6003(14) 0.1336(10) 0.9561(7) 0.208(11) Uani 1 1 d G
H63 H 0.6573 0.1135 0.9475 0.249 Uiso 1 1 calc R
Os2 Os 0.82579(3) 0.231799(12) 0.213104(14) 0.05552(12) Uani 1 1 d .
Os1 Os 0.87776(3) 0.033480(12) 0.226346(14) 0.05583(12) Uani 1 1 d .
Cl1 Cl 0.4235(3) 0.37640(13) 0.39287(14) 0.0927(8) Uani 1 1 d .
Cl2 Cl 0.2540(4) 0.37019(16) 0.04098(14) 0.1161(11) Uani 1 1 d .
N3 N 0.7372(5) 0.0856(2) 0.2025(3) 0.0541(17) Uani 1 1 d .
N9 N 0.6996(6) 0.2827(2) 0.2026(3) 0.0631(19) Uani 1 1 d .
C60 C 1.0008(8) 0.2998(3) 0.2788(4) 0.072(3) Uani 1 1 d .
H60 H 0.9673 0.2937 0.3107 0.087 Uiso 1 1 calc R
O5 O 0.1838(13) 0.3408(7) 0.0072(6) 0.317(10) Uani 1 1 d .
O7 O 0.2574(11) 0.3620(3) 0.0983(4) 0.188(5) Uani 1 1 d .
O8 O 0.2110(18) 0.4155(6) 0.0263(6) 0.302(9) Uani 1 1 d .
O6 O 0.3596(11) 0.3678(7) 0.0308(5) 0.331(12) Uani 1 1 d .
C2 C 1.0673(7) 0.1674(3) 0.2512(4) 0.072(3) Uani 1 1 d .
H2 H 1.1275 0.1895 0.2587 0.087 Uiso 1 1 calc R
N1 N 0.9728(6) 0.0980(2) 0.2409(3) 0.0579(17) Uani 1 1 d .
N5 N 0.7952(6) -0.0299(2) 0.2044(3) 0.068(2) Uani 1 1 d .
N6 N 0.8772(6) 0.0303(3) 0.1394(3) 0.0604(18) Uani 1 1 d .
N8 N 1.0234(6) -0.0033(2) 0.2583(3) 0.0556(17) Uani 1 1 d .
N7 N 0.8742(7) 0.0334(3) 0.3127(3) 0.073(2) Uani 1 1 d .
C5 C 0.6201(7) 0.0953(3) 0.1808(3) 0.051(2) Uani 1 1 d .
C18 C 0.5227(7) 0.0634(3) 0.1666(3) 0.059(2) Uani 1 1 d .
C6 C 0.6069(6) 0.1449(3) 0.1753(3) 0.054(2) Uani 1 1 d .
N10 N 0.7806(6) 0.2311(3) 0.2931(3) 0.0624(19) Uani 1 1 d .
N11 N 0.8671(6) 0.2355(2) 0.1325(3) 0.0649(19) Uani 1 1 d .
N2 N 0.9536(6) 0.1790(2) 0.2334(3) 0.0583(18) Uani 1 1 d .
C1 C 1.0806(7) 0.1184(3) 0.2564(4) 0.066(2) Uani 1 1 d .
H1 H 1.1500 0.1021 0.2682 0.079 Uiso 1 1 calc R
C25 C 0.7880(8) -0.0448(3) 0.1476(4) 0.070(3) Uani 1 1 d .
C24 C 0.7401(10) -0.0889(4) 0.1287(5) 0.103(4) Uani 1 1 d .
H24 H 0.7374 -0.0992 0.0907 0.124 Uiso 1 1 calc R
C23 C 0.6964(10) -0.1172(4) 0.1677(7) 0.113(4) Uani 1 1 d .
H23 H 0.6618 -0.1465 0.1560 0.136 Uiso 1 1 calc R
C22 C 0.7046(10) -0.1015(4) 0.2238(5) 0.098(4) Uani 1 1 d .
H22 H 0.6758 -0.1203 0.2504 0.118 Uiso 1 1 calc R
C21 C 0.7534(8) -0.0596(4) 0.2403(4) 0.080(3) Uani 1 1 d .
H21 H 0.7589 -0.0502 0.2788 0.095 Uiso 1 1 calc R
C26 C 0.8314(7) -0.0097(3) 0.1106(4) 0.058(2) Uani 1 1 d .
C30 C 0.9112(7) 0.0658(3) 0.1069(4) 0.070(2) Uani 1 1 d .
H30 H 0.9420 0.0935 0.1260 0.084 Uiso 1 1 calc R
C29 C 0.9032(8) 0.0633(4) 0.0488(4) 0.081(3) Uani 1 1 d .
H29 H 0.9260 0.0888 0.0281 0.098 Uiso 1 1 calc R
C28 C 0.8596(9) 0.0213(5) 0.0210(5) 0.097(3) Uani 1 1 d .
H28 H 0.8550 0.0180 -0.0189 0.117 Uiso 1 1 calc R
C27 C 0.8234(8) -0.0151(4) 0.0518(5) 0.088(3) Uani 1 1 d .
H27 H 0.7938 -0.0432 0.0332 0.105 Uiso 1 1 calc R
C40 C 1.0967(8) -0.0208(3) 0.2264(4) 0.074(3) Uani 1 1 d .
H40 H 1.0774 -0.0186 0.1860 0.088 Uiso 1 1 calc R
C39 C 1.2017(10) -0.0422(3) 0.2525(5) 0.097(3) Uani 1 1 d .
H39 H 1.2519 -0.0538 0.2299 0.116 Uiso 1 1 calc R
C38 C 1.2288(10) -0.0456(4) 0.3116(6) 0.104(4) Uani 1 1 d .
H38 H 1.2983 -0.0595 0.3298 0.125 Uiso 1 1 calc R
C37 C 1.1525(11) -0.0283(4) 0.3445(5) 0.103(4) Uani 1 1 d .
H37 H 1.1701 -0.0304 0.3849 0.124 Uiso 1 1 calc R
C36 C 1.0533(9) -0.0087(3) 0.3174(4) 0.077(3) Uani 1 1 d .
C35 C 0.9678(11) 0.0125(5) 0.3468(5) 0.103(4) Uani 1 1 d .
C31 C 0.7913(10) 0.0538(4) 0.3363(5) 0.106(4) Uani 1 1 d .
H31 H 0.7274 0.0673 0.3119 0.127 Uiso 1 1 calc R
C33 C 0.8900(19) 0.0333(8) 0.4303(7) 0.222(10) Uani 1 1 d .
H33 H 0.8952 0.0329 0.4704 0.266 Uiso 1 1 calc R
C19 C 0.4162(7) 0.0838(3) 0.1456(4) 0.064(2) Uani 1 1 d .
C20 C 0.4030(7) 0.1349(4) 0.1381(4) 0.082(3) Uani 1 1 d .
C7 C 0.4979(7) 0.1660(3) 0.1524(4) 0.075(3) Uani 1 1 d .
C4 C 0.7829(8) 0.1290(3) 0.2091(4) 0.062(2) Uani 1 1 d .
C3 C 0.9008(7) 0.1353(3) 0.2285(4) 0.061(2) Uani 1 1 d .
N4 N 0.7136(5) 0.1674(3) 0.1936(3) 0.0640(19) Uani 1 1 d .
C12 C 0.1948(9) 0.1209(5) 0.0993(6) 0.129(5) Uani 1 1 d .
H12 H 0.1225 0.1337 0.0835 0.154 Uiso 1 1 calc R
C13 C 0.2066(9) 0.0738(5) 0.1060(5) 0.117(4) Uani 1 1 d .
H13 H 0.1423 0.0540 0.0958 0.141 Uiso 1 1 calc R
C15 C 0.3335(9) 0.0046(4) 0.1343(4) 0.087(3) Uani 1 1 d .
H15 H 0.2705 -0.0156 0.1226 0.105 Uiso 1 1 calc R
C16 C 0.4376(9) -0.0159(4) 0.1561(5) 0.098(3) Uani 1 1 d .
H16 H 0.4442 -0.0490 0.1602 0.118 Uiso 1 1 calc R
C17 C 0.5353(8) 0.0138(4) 0.1724(4) 0.085(3) Uani 1 1 d .
H17 H 0.6075 0.0004 0.1868 0.103 Uiso 1 1 calc R
C41 C 0.6690(9) 0.3105(3) 0.1545(5) 0.090(3) Uani 1 1 d .
H41 H 0.7079 0.3076 0.1239 0.108 Uiso 1 1 calc R
C42 C 0.5804(10) 0.3431(4) 0.1510(5) 0.102(4) Uani 1 1 d .
H42 H 0.5578 0.3611 0.1173 0.123 Uiso 1 1 calc R
C43 C 0.5247(10) 0.3492(4) 0.1967(7) 0.118(4) Uani 1 1 d .
H43 H 0.4645 0.3712 0.1936 0.142 Uiso 1 1 calc R
C44 C 0.5588(9) 0.3224(4) 0.2481(6) 0.105(4) Uani 1 1 d .
H44 H 0.5232 0.3267 0.2797 0.126 Uiso 1 1 calc R
C45 C 0.6447(8) 0.2904(3) 0.2500(4) 0.069(3) Uani 1 1 d .
C46 C 0.6920(8) 0.2597(3) 0.2995(4) 0.066(2) Uani 1 1 d .
C47 C 0.6457(11) 0.2601(5) 0.3490(6) 0.113(4) Uani 1 1 d .
H47 H 0.5834 0.2798 0.3518 0.136 Uiso 1 1 calc R
C48 C 0.6940(12) 0.2308(6) 0.3935(6) 0.133(5) Uani 1 1 d .
H48 H 0.6665 0.2311 0.4280 0.159 Uiso 1 1 calc R
C49 C 0.7832(14) 0.2006(5) 0.3879(5) 0.130(5) Uani 1 1 d .
H49 H 0.8139 0.1794 0.4176 0.156 Uiso 1 1 calc R
C50 C 0.8268(10) 0.2022(4) 0.3372(5) 0.093(3) Uani 1 1 d .
H50 H 0.8893 0.1828 0.3338 0.111 Uiso 1 1 calc R
C51 C 0.8186(9) 0.2093(4) 0.0848(5) 0.086(3) Uani 1 1 d .
H51 H 0.7561 0.1896 0.0873 0.103 Uiso 1 1 calc R
C52 C 0.8570(13) 0.2105(5) 0.0338(5) 0.120(5) Uani 1 1 d .
H52 H 0.8219 0.1917 0.0024 0.144 Uiso 1 1 calc R
C53 C 0.9458(14) 0.2390(6) 0.0295(6) 0.135(5) Uani 1 1 d .
H53 H 0.9745 0.2392 -0.0046 0.163 Uiso 1 1 calc R
C54 C 0.9962(10) 0.2687(5) 0.0761(6) 0.111(4) Uani 1 1 d .
H54 H 1.0530 0.2908 0.0721 0.134 Uiso 1 1 calc R
C55 C 0.9588(9) 0.2642(4) 0.1282(5) 0.079(3) Uani 1 1 d .
C56 C 1.0074(9) 0.2896(3) 0.1807(5) 0.075(3) Uani 1 1 d .
C57 C 1.1043(11) 0.3174(4) 0.1872(6) 0.109(4) Uani 1 1 d .
H57 H 1.1389 0.3227 0.1554 0.131 Uiso 1 1 calc R
C58 C 1.1498(11) 0.3369(5) 0.2383(7) 0.127(5) Uani 1 1 d .
H58 H 1.2158 0.3558 0.2424 0.152 Uiso 1 1 calc R
C59 C 1.0978(10) 0.3289(4) 0.2853(6) 0.108(4) Uani 1 1 d .
H59 H 1.1278 0.3429 0.3211 0.129 Uiso 1 1 calc R
N12 N 0.9543(6) 0.2803(2) 0.2267(3) 0.0570(18) Uani 1 1 d .
C32 C 0.7984(14) 0.0554(6) 0.3965(7) 0.163(6) Uani 1 1 d .
H32 H 0.7427 0.0710 0.4127 0.195 Uiso 1 1 calc R
C34 C 0.9786(13) 0.0106(7) 0.4068(6) 0.191(8) Uani 1 1 d .
H34 H 1.0407 -0.0047 0.4305 0.229 Uiso 1 1 calc R
C61 C 0.5242(19) 0.0672(8) 1.0014(8) 0.237(10) Uani 1 1 d .
H61A H 0.4499 0.0563 1.0068 0.355 Uiso 1 1 calc R
H61B H 0.5795 0.0637 1.0372 0.355 Uiso 1 1 calc R
H61C H 0.5481 0.0483 0.9716 0.355 Uiso 1 1 calc R
O4 O 0.4493(18) 0.3723(4) 0.3436(6) 0.339(12) Uani 1 1 d .
O1 O 0.4953(15) 0.3568(5) 0.4377(6) 0.282(8) Uani 1 1 d .
C14 C 0.3153(8) 0.0533(5) 0.1285(4) 0.083(3) Uani 1 1 d .
C11 C 0.2923(9) 0.1527(5) 0.1161(6) 0.114(4) Uani 1 1 d .
C10 C 0.2743(10) 0.2026(6) 0.1068(7) 0.160(6) Uani 1 1 d .
H10 H 0.2005 0.2144 0.0923 0.191 Uiso 1 1 calc R
C9 C 0.3698(12) 0.2342(4) 0.1199(6) 0.150(6) Uani 1 1 d .
H9 H 0.3594 0.2671 0.1145 0.180 Uiso 1 1 calc R
C8 C 0.4790(9) 0.2156(4) 0.1410(5) 0.110(4) Uani 1 1 d .
H8 H 0.5419 0.2364 0.1480 0.132 Uiso 1 1 calc R
O3 O 0.4207(13) 0.4254(5) 0.4040(4) 0.236(6) Uani 1 1 d .
O2 O 0.3250(18) 0.3642(9) 0.3941(10) 0.427(16) Uani 1 1 d .

loop_
_atom_site_aniso_label
_atom_site_aniso_U_11
_atom_site_aniso_U_22
_atom_site_aniso_U_33
_atom_site_aniso_U_23
_atom_site_aniso_U_13
_atom_site_aniso_U_12
C62 0.20(2) 0.25(3) 0.080(13) 0.005(16) -0.040(13) -0.02(3)
C67 0.19(2) 0.33(4) 0.096(12) -0.025(18) 0.015(12) 0.08(2)
C66 0.33(4) 0.37(5) 0.14(2) 0.00(2) -0.02(2) 0.04(3)
C65 0.33(4) 0.36(4) 0.14(2) 0.00(2) -0.03(2) 0.15(4)
C64 0.17(2) 0.33(4) 0.153(17) -0.01(2) -0.066(15) -0.05(2)
C63 0.20(2) 0.29(3) 0.121(16) 0.021(16) 0.002(14) -0.06(2)
Os2 0.0497(2) 0.0496(2) 0.0663(2) -0.00617(17) 0.00917(17) 0.00192(17)
Os1 0.0556(2) 0.0508(2) 0.0593(2) 0.00105(16) 0.00728(17) 0.00043(17)
Cl1 0.091(2) 0.109(2) 0.083(2) -0.0146(18) 0.0321(17) -0.0062(18)
Cl2 0.129(3) 0.150(3) 0.072(2) -0.003(2) 0.025(2) -0.027(3)
N3 0.039(4) 0.046(4) 0.075(5) -0.001(3) 0.006(3) -0.005(3)
N9 0.058(5) 0.050(4) 0.074(5) 0.006(4) -0.006(4) -0.007(3)
C60 0.078(7) 0.061(6) 0.075(7) -0.022(5) 0.006(5) -0.007(5)
O5 0.252(15) 0.46(3) 0.243(15) -0.221(17) 0.050(12) -0.145(17)
O7 0.299(14) 0.173(9) 0.122(8) -0.012(6) 0.117(8) -0.059(9)
O8 0.44(3) 0.230(16) 0.209(14) 0.068(12) -0.007(14) 0.042(17)
O6 0.115(9) 0.70(4) 0.188(12) 0.192(16) 0.047(8) 0.016(15)
C2 0.040(5) 0.072(7) 0.100(7) -0.014(5) 0.001(5) -0.007(5)
N1 0.045(4) 0.061(5) 0.067(5) -0.010(4) 0.011(4) 0.002(4)
N5 0.060(5) 0.062(5) 0.075(5) -0.004(4) -0.002(4) 0.002(4)
N6 0.057(4) 0.057(5) 0.067(5) 0.002(4) 0.011(4) 0.001(4)
N8 0.065(5) 0.047(4) 0.051(4) 0.006(3) 0.003(4) 0.005(4)
N7 0.076(6) 0.068(5) 0.078(6) -0.003(4) 0.020(5) -0.003(5)
C5 0.040(5) 0.054(5) 0.060(5) 0.000(4) 0.011(4) 0.002(4)
C18 0.054(6) 0.060(6) 0.066(6) -0.006(5) 0.016(5) -0.009(5)
C6 0.025(4) 0.065(6) 0.065(5) -0.010(4) -0.002(4) -0.004(4)
N10 0.067(5) 0.064(5) 0.059(5) -0.003(4) 0.019(4) 0.011(4)
N11 0.068(5) 0.058(5) 0.070(5) -0.005(4) 0.016(4) 0.015(4)
N2 0.050(4) 0.045(4) 0.081(5) -0.007(3) 0.017(4) -0.013(4)
C1 0.034(5) 0.062(6) 0.096(7) -0.003(5) 0.000(5) 0.002(5)
C25 0.076(7) 0.064(6) 0.065(7) -0.006(5) 0.004(5) -0.002(5)
C24 0.130(10) 0.078(8) 0.097(8) -0.012(7) 0.012(7) -0.018(7)
C23 0.110(10) 0.071(8) 0.148(12) 0.024(9) 0.002(9) -0.006(7)
C22 0.123(10) 0.062(7) 0.102(9) 0.033(7) 0.003(8) -0.020(7)
C21 0.098(8) 0.064(7) 0.077(7) 0.027(6) 0.018(6) -0.016(6)
C26 0.053(5) 0.072(6) 0.048(6) 0.000(5) 0.006(4) -0.005(5)
C30 0.070(6) 0.069(6) 0.070(7) 0.002(5) 0.014(5) -0.003(5)
C29 0.071(7) 0.103(9) 0.072(7) 0.015(6) 0.019(6) -0.005(6)
C28 0.084(8) 0.124(10) 0.078(8) -0.012(8) 0.005(6) -0.003(7)
C27 0.090(8) 0.087(8) 0.087(8) -0.007(6) 0.018(6) -0.014(6)
C40 0.085(7) 0.068(6) 0.068(6) 0.003(5) 0.016(6) 0.031(6)
C39 0.094(9) 0.065(7) 0.128(10) 0.009(7) 0.016(8) 0.029(6)
C38 0.089(9) 0.081(8) 0.122(10) 0.017(7) -0.024(8) 0.031(6)
C37 0.109(9) 0.113(9) 0.080(8) 0.008(7) 0.000(7) 0.039(8)
C36 0.077(7) 0.076(7) 0.072(7) 0.012(5) -0.002(6) 0.014(6)
C35 0.102(9) 0.149(11) 0.056(7) 0.003(7) 0.015(7) 0.006(8)
C31 0.104(9) 0.132(10) 0.089(9) -0.011(7) 0.034(7) 0.021(8)
C33 0.24(2) 0.36(3) 0.075(11) 0.006(13) 0.042(13) 0.10(2)
C19 0.047(6) 0.065(6) 0.081(6) -0.018(5) 0.015(5) -0.001(5)
C20 0.029(5) 0.114(9) 0.093(7) -0.021(6) -0.009(5) 0.009(6)
C7 0.044(6) 0.063(6) 0.113(8) -0.020(6) 0.000(5) 0.004(5)
C4 0.050(6) 0.046(6) 0.091(7) -0.004(5) 0.020(5) 0.007(5)
C3 0.039(5) 0.063(6) 0.076(6) -0.012(5) -0.001(5) 0.004(5)
N4 0.035(4) 0.077(5) 0.074(5) -0.007(4) -0.002(3) 0.006(4)
C12 0.052(7) 0.130(12) 0.189(13) -0.043(10) -0.011(7) -0.006(8)
C13 0.049(7) 0.117(10) 0.177(12) -0.059(10) 0.000(7) -0.017(7)
C15 0.058(7) 0.102(9) 0.106(8) -0.009(7) 0.025(6) -0.030(7)
C16 0.071(7) 0.089(8) 0.131(10) 0.007(7) 0.012(7) -0.029(7)
C17 0.059(6) 0.094(8) 0.101(8) -0.007(6) 0.010(6) -0.016(6)
C41 0.093(8) 0.070(7) 0.104(8) 0.016(6) 0.012(6) 0.027(6)
C42 0.099(9) 0.073(8) 0.126(10) -0.007(7) 0.000(8) 0.010(7)
C43 0.095(9) 0.091(9) 0.159(13) -0.014(9) 0.002(9) 0.038(7)
C44 0.067(7) 0.096(9) 0.164(12) -0.006(8) 0.047(8) 0.041(7)
C45 0.070(7) 0.063(6) 0.078(7) -0.015(5) 0.026(6) -0.017(5)
C46 0.071(7) 0.056(6) 0.073(7) -0.011(5) 0.019(5) -0.002(5)
C47 0.113(10) 0.151(12) 0.085(9) 0.000(8) 0.043(8) 0.016(9)
C48 0.113(11) 0.204(17) 0.097(11) 0.007(10) 0.060(9) 0.017(11)
C49 0.175(15) 0.135(12) 0.080(9) 0.024(8) 0.025(9) 0.004(11)
C50 0.110(9) 0.099(9) 0.075(8) -0.006(7) 0.033(7) -0.005(7)
C51 0.079(7) 0.091(8) 0.081(8) -0.025(6) 0.001(6) 0.004(6)
C52 0.121(11) 0.182(14) 0.058(8) -0.031(8) 0.022(8) 0.008(10)
C53 0.130(13) 0.184(16) 0.094(11) -0.007(10) 0.028(10) 0.017(12)
C54 0.087(9) 0.135(11) 0.125(11) 0.034(9) 0.051(9) 0.019(8)
C55 0.064(7) 0.089(8) 0.090(8) 0.005(6) 0.028(6) -0.008(6)
C56 0.071(7) 0.040(5) 0.120(9) 0.009(6) 0.035(7) -0.003(5)
C57 0.105(10) 0.106(10) 0.115(10) 0.016(8) 0.020(8) -0.019(8)
C58 0.103(10) 0.108(10) 0.173(15) -0.003(10) 0.036(11) -0.045(8)
C59 0.106(10) 0.072(8) 0.138(11) -0.044(7) 0.007(8) -0.028(7)
N12 0.063(5) 0.030(4) 0.078(5) -0.005(3) 0.015(4) -0.001(3)
C32 0.173(15) 0.227(18) 0.090(11) 0.006(11) 0.030(11) 0.077(13)
C34 0.158(14) 0.34(2) 0.071(10) 0.006(11) 0.018(9) 0.112(15)
C61 0.25(2) 0.32(3) 0.157(18) 0.023(19) 0.063(16) 0.03(2)
O4 0.67(3) 0.224(14) 0.215(13) 0.016(10) 0.314(19) 0.130(16)
O1 0.33(2) 0.264(16) 0.218(14) 0.078(11) -0.029(14) 0.081(15)
C14 0.048(6) 0.108(9) 0.097(8) -0.018(7) 0.023(6) -0.008(6)
C11 0.058(7) 0.081(8) 0.193(13) -0.042(8) 0.003(8) -0.007(7)
C10 0.058(8) 0.143(13) 0.250(17) -0.063(12) -0.037(9) -0.007(9)
C9 0.109(11) 0.082(9) 0.228(16) -0.035(9) -0.039(10) 0.051(8)
C8 0.059(7) 0.082(8) 0.167(11) -0.037(7) -0.030(7) 0.011(6)
O3 0.39(2) 0.192(12) 0.145(9) -0.037(8) 0.095(10) 0.059(13)
O2 0.29(2) 0.58(4) 0.42(3) -0.17(2) 0.09(2) -0.28(2)

loop_
_atom_type_symbol
_atom_type_description
_atom_type_scat_dispersion_real
_atom_type_scat_dispersion_imag
_atom_type_scat_source
C C 0.0033 0.0016 'International Tables Vol C Tables 4.2.6.8 and 6.1.1.4'
H H 0.0000 0.0000 'International Tables Vol C Tables 4.2.6.8 and 6.1.1.4'
N N 0.0061 0.0033 'International Tables Vol C Tables 4.2.6.8 and 6.1.1.4'
O O 0.0106 0.0060 'International Tables Vol C Tables 4.2.6.8 and 6.1.1.4'
Cl Cl 0.1484 0.1585 'International Tables Vol C Tables 4.2.6.8 and 6.1.1.4'
Os Os -1.2165 7.6030 'International Tables Vol C Tables 4.2.6.8 and 6.1.1.4'

loop_
_geom_angle_atom_site_label_1
_geom_angle_atom_site_label_2
_geom_angle_atom_site_label_3
_geom_angle
C67 C62 C63 120.0
C67 C62 C61 122(2)
C63 C62 C61 118(2)
C66 C67 C62 120.0
C66 C67 H67 120.0
C62 C67 H67 120.0
C67 C66 C65 120.0
C67 C66 H66 120.0
C65 C66 H66 120.0
C64 C65 C66 120.0
C64 C65 H65 120.0
C66 C65 H65 120.0
C63 C64 C65 120.0
C63 C64 H64 120.0
C65 C64 H64 120.0
C64 C63 C62 120.0
C64 C63 H63 120.0
C62 C63 H63 120.0
N12 Os2 N9 93.6(2)
N12 Os2 N11 78.5(3)
N9 Os2 N11 99.1(3)
N12 Os2 N10 100.8(3)
N9 Os2 N10 78.4(3)
N11 Os2 N10 177.3(3)
N12 Os2 N2 87.1(2)
N9 Os2 N2 173.7(3)
N11 Os2 N2 87.2(2)
N10 Os2 N2 95.3(3)
N12 Os2 N4 167.3(2)
N9 Os2 N4 98.4(2)
N11 Os2 N4 95.4(3)
N10 Os2 N4 85.8(3)
N2 Os2 N4 81.5(2)
N8 Os1 N7 79.3(3)
N8 Os1 N5 89.0(3)
N7 Os1 N5 98.4(3)
N8 Os1 N6 100.5(3)
N7 Os1 N6 177.1(3)
N5 Os1 N6 78.7(3)
N8 Os1 N1 89.2(3)
N7 Os1 N1 87.5(3)
N5 Os1 N1 173.4(3)
N6 Os1 N1 95.4(3)
N8 Os1 N3 168.2(2)
N7 Os1 N3 95.1(3)
N5 Os1 N3 102.2(2)
N6 Os1 N3 85.6(2)
N1 Os1 N3 80.1(2)
O2 Cl1 O4 113.9(14)
O2 Cl1 O1 109.1(14)
O4 Cl1 O1 117.1(11)
O2 Cl1 O3 102.1(13)
O4 Cl1 O3 106.2(7)
O1 Cl1 O3 106.8(9)
O5 Cl2 O6 111.5(11)
O5 Cl2 O7 112.5(9)
O6 Cl2 O7 109.2(8)
O5 Cl2 O8 105.3(11)
O6 Cl2 O8 108.4(11)
O7 Cl2 O8 109.8(8)
C4 N3 C5 102.5(7)
C4 N3 Os1 107.8(5)
C5 N3 Os1 149.6(5)
C41 N9 C45 118.6(8)
C41 N9 Os2 124.4(7)
C45 N9 Os2 116.9(6)
N12 C60 C59 120.9(9)
N12 C60 H60 119.5
C59 C60 H60 119.5
N2 C2 C1 110.5(8)
N2 C2 H2 124.8
C1 C2 H2 124.8
C3 N1 C1 104.4(7)
C3 N1 Os1 109.4(5)
C1 N1 Os1 146.1(6)
C21 N5 C25 117.4(8)
C21 N5 Os1 126.5(7)
C25 N5 Os1 116.0(6)
C30 N6 C26 116.9(7)
C30 N6 Os1 125.9(6)
C26 N6 Os1 117.0(6)
C40 N8 C36 117.4(8)
C40 N8 Os1 125.1(6)
C36 N8 Os1 117.5(6)
C31 N7 C35 120.9(9)
C31 N7 Os1 124.9(8)
C35 N7 Os1 114.2(7)
C6 C5 N3 107.9(7)
C6 C5 C18 121.4(7)
N3 C5 C18 130.6(8)
C19 C18 C17 121.0(8)
C19 C18 C5 117.4(8)
C17 C18 C5 121.6(8)
C5 C6 N4 109.9(7)
C5 C6 C7 121.4(7)
N4 C6 C7 128.7(8)
C50 N10 C46 118.5(8)
C50 N10 Os2 124.9(7)
C46 N10 Os2 116.5(6)
C51 N11 C55 117.6(8)
C51 N11 Os2 126.3(7)
C55 N11 Os2 115.9(6)
C3 N2 C2 102.7(7)
C3 N2 Os2 108.2(5)
C2 N2 Os2 149.0(6)
N1 C1 C2 107.8(7)
N1 C1 H1 126.1
C2 C1 H1 126.1
N5 C25 C24 121.0(9)
N5 C25 C26 114.2(8)
C24 C25 C26 124.8(9)
C23 C24 C25 118.4(11)
C23 C24 H24 120.8
C25 C24 H24 120.8
C22 C23 C24 119.3(11)
C22 C23 H23 120.4
C24 C23 H23 120.4
C21 C22 C23 120.3(11)
C21 C22 H22 119.9
C23 C22 H22 119.9
C22 C21 N5 123.6(10)
C22 C21 H21 118.2
N5 C21 H21 118.2
N6 C26 C27 122.0(8)
N6 C26 C25 113.9(8)
C27 C26 C25 124.0(9)
C29 C30 N6 124.1(9)
C29 C30 H30 117.9
N6 C30 H30 117.9
C30 C29 C28 117.5(10)
C30 C29 H29 121.2
C28 C29 H29 121.2
C27 C28 C29 120.3(10)
C27 C28 H28 119.8
C29 C28 H28 119.8
C28 C27 C26 119.0(10)
C28 C27 H27 120.5
C26 C27 H27 120.5
N8 C40 C39 121.5(9)
N8 C40 H40 119.3
C39 C40 H40 119.3
C38 C39 C40 118.8(10)
C38 C39 H39 120.6
C40 C39 H39 120.6
C39 C38 C37 119.8(10)
C39 C38 H38 120.1
C37 C38 H38 120.1
C36 C37 C38 118.9(10)
C36 C37 H37 120.5
C38 C37 H37 120.5
C37 C36 N8 123.5(10)
C37 C36 C35 124.5(10)
N8 C36 C35 111.8(9)
N7 C35 C34 120.7(11)
N7 C35 C36 117.1(9)
C34 C35 C36 122.2(12)
N7 C31 C32 121.8(11)
N7 C31 H31 119.1
C32 C31 H31 119.1
C32 C33 C34 122.5(14)
C32 C33 H33 118.8
C34 C33 H33 118.8
C18 C19 C20 121.3(8)
C18 C19 C14 119.8(9)
C20 C19 C14 118.8(9)
C11 C20 C7 121.0(10)
C11 C20 C19 117.8(9)
C7 C20 C19 121.3(8)
C20 C7 C8 118.0(9)
C20 C7 C6 117.1(8)
C8 C7 C6 124.9(8)
N3 C4 N4 118.9(8)
N3 C4 C3 121.0(8)
N4 C4 C3 120.1(8)
N1 C3 N2 114.6(7)
N1 C3 C4 121.6(8)
N2 C3 C4 123.7(8)
C4 N4 C6 100.8(7)
C4 N4 Os2 106.3(5)
C6 N4 Os2 152.9(6)
C13 C12 C11 121.0(11)
C13 C12 H12 119.5
C11 C12 H12 119.5
C12 C13 C14 120.9(11)
C12 C13 H13 119.5
C14 C13 H13 119.5
C16 C15 C14 124.3(10)
C16 C15 H15 117.9
C14 C15 H15 117.9
C15 C16 C17 119.1(11)
C15 C16 H16 120.5
C17 C16 H16 120.5
C18 C17 C16 119.3(10)
C18 C17 H17 120.3
C16 C17 H17 120.3
N9 C41 C42 120.0(10)
N9 C41 H41 120.0
C42 C41 H41 120.0
C41 C42 C43 120.8(12)
C41 C42 H42 119.6
C43 C42 H42 119.6
C42 C43 C44 120.1(11)
C42 C43 H43 119.9
C44 C43 H43 119.9
C45 C44 C43 117.6(11)
C45 C44 H44 121.2
C43 C44 H44 121.2
C44 C45 N9 122.6(10)
C44 C45 C46 125.4(10)
N9 C45 C46 112.0(8)
N10 C46 C47 123.0(9)
N10 C46 C45 116.1(8)
C47 C46 C45 120.8(10)
C48 C47 C46 117.8(11)
C48 C47 H47 121.1
C46 C47 H47 121.1
C47 C48 C49 120.4(12)
C47 C48 H48 119.8
C49 C48 H48 119.8
C48 C49 C50 119.0(12)
C48 C49 H49 120.5
C50 C49 H49 120.5
N10 C50 C49 121.1(11)
N10 C50 H50 119.4
C49 C50 H50 119.4
N11 C51 C52 123.3(10)
N11 C51 H51 118.4
C52 C51 H51 118.4
C53 C52 C51 119.0(13)
C53 C52 H52 120.5
C51 C52 H52 120.5
C52 C53 C54 120.6(14)
C52 C53 H53 119.7
C54 C53 H53 119.7
C55 C54 C53 118.2(12)
C55 C54 H54 120.9
C53 C54 H54 120.9
N11 C55 C54 121.0(10)
N11 C55 C56 114.4(9)
C54 C55 C56 124.6(11)
C57 C56 N12 121.5(10)
C57 C56 C55 124.0(11)
N12 C56 C55 114.3(8)
C58 C57 C56 120.8(12)
C58 C57 H57 119.6
C56 C57 H57 119.6
C57 C58 C59 119.3(12)
C57 C58 H58 120.4
C59 C58 H58 120.4
C58 C59 C60 119.7(10)
C58 C59 H59 120.2
C60 C59 H59 120.2
C60 N12 C56 117.8(8)
C60 N12 Os2 125.0(6)
C56 N12 Os2 116.7(6)
C33 C32 C31 117.2(14)
C33 C32 H32 121.4
C31 C32 H32 121.4
C35 C34 C33 116.7(13)
C35 C34 H34 121.6
C33 C34 H34 121.6
C62 C61 H61A 109.5
C62 C61 H61B 109.5
H61A C61 H61B 109.5
C62 C61 H61C 109.5
H61A C61 H61C 109.5
H61B C61 H61C 109.5
C15 C14 C13 123.4(11)
C15 C14 C19 116.5(9)
C13 C14 C19 120.1(11)
C20 C11 C10 120.3(10)
C20 C11 C12 121.4(11)
C10 C11 C12 118.2(11)
C9 C10 C11 119.3(11)
C9 C10 H10 120.4
C11 C10 H10 120.4
C8 C9 C10 119.2(11)
C8 C9 H9 120.4
C10 C9 H9 120.4
C9 C8 C7 122.2(11)
C9 C8 H8 118.9
C7 C8 H8 118.9

loop_
_geom_bond_atom_site_label_1
_geom_bond_atom_site_label_2
_geom_bond_distance
C62 C67 1.3900
C62 C63 1.3900
C62 C61 1.40(2)
C67 C66 1.3900
C67 H67 0.9300
C66 C65 1.3900
C66 H66 0.9300
C65 C64 1.3900
C65 H65 0.9300
C64 C63 1.3900
C64 H64 0.9300
C63 H63 0.9300
Os2 N12 2.010(6)
Os2 N9 2.037(7)
Os2 N11 2.046(7)
Os2 N10 2.050(7)
Os2 N2 2.093(7)
Os2 N4 2.223(7)
Os1 N8 2.014(6)
Os1 N7 2.033(7)
Os1 N5 2.033(7)
Os1 N6 2.039(7)
Os1 N1 2.111(6)
Os1 N3 2.191(6)
Cl1 O2 1.217(17)
Cl1 O4 1.258(10)
Cl1 O1 1.329(13)
Cl1 O3 1.391(12)
Cl2 O5 1.313(12)
Cl2 O6 1.317(12)
Cl2 O7 1.356(9)
Cl2 O8 1.378(14)
N3 C4 1.321(9)
N3 C5 1.402(9)
N9 C41 1.356(10)
N9 C45 1.409(10)
C60 N12 1.348(9)
C60 C59 1.386(12)
C60 H60 0.9300
C2 N2 1.363(9)
C2 C1 1.376(11)
C2 H2 0.9300
N1 C3 1.339(9)
N1 C1 1.375(9)
N5 C21 1.342(10)
N5 C25 1.382(10)
N6 C30 1.356(10)
N6 C26 1.358(10)
N8 C40 1.344(9)
N8 C36 1.368(10)
N7 C31 1.344(11)
N7 C35 1.359(12)
C5 C6 1.396(10)
C5 C18 1.437(11)
C18 C19 1.378(11)
C18 C17 1.395(12)
C6 N4 1.396(9)
C6 C7 1.419(10)
N10 C50 1.339(11)
N10 C46 1.348(10)
N11 C51 1.362(11)
N11 C55 1.366(11)
N2 C3 1.362(9)
C1 H1 0.9300
C25 C24 1.389(12)
C25 C26 1.465(11)
C24 C23 1.382(14)
C24 H24 0.9300
C23 C22 1.371(14)
C23 H23 0.9300
C22 C21 1.325(12)
C22 H22 0.9300
C21 H21 0.9300
C26 C27 1.372(11)
C30 C29 1.350(11)
C30 H30 0.9300
C29 C28 1.388(13)
C29 H29 0.9300
C28 C27 1.363(13)
C28 H28 0.9300
C27 H27 0.9300
C40 C39 1.401(12)
C40 H40 0.9300
C39 C38 1.361(13)
C39 H39 0.9300
C38 C37 1.385(13)
C38 H38 0.9300
C37 C36 1.333(12)
C37 H37 0.9300
C36 C35 1.455(13)
C35 C34 1.389(14)
C31 C32 1.397(15)
C31 H31 0.9300
C33 C32 1.354(19)
C33 C34 1.425(19)
C33 H33 0.9300
C19 C20 1.441(12)
C19 C14 1.454(12)
C20 C11 1.395(13)
C20 C7 1.403(12)
C7 C8 1.418(13)
C4 N4 1.353(9)
C4 C3 1.387(11)
C12 C13 1.327(15)
C12 C11 1.444(14)
C12 H12 0.9300
C13 C14 1.408(14)
C13 H13 0.9300
C15 C16 1.358(13)
C15 C14 1.375(13)
C15 H15 0.9300
C16 C17 1.408(12)
C16 H16 0.9300
C17 H17 0.9300
C41 C42 1.375(13)
C41 H41 0.9300
C42 C43 1.375(14)
C42 H42 0.9300
C43 C44 1.408(15)
C43 H43 0.9300
C44 C45 1.344(12)
C44 H44 0.9300
C45 C46 1.460(12)
C46 C47 1.379(12)
C47 C48 1.357(15)
C47 H47 0.9300
C48 C49 1.376(16)
C48 H48 0.9300
C49 C50 1.387(14)
C49 H49 0.9300
C50 H50 0.9300
C51 C52 1.363(13)
C51 H51 0.9300
C52 C53 1.336(16)
C52 H52 0.9300
C53 C54 1.404(16)
C53 H53 0.9300
C54 C55 1.385(13)
C54 H54 0.9300
C55 C56 1.436(13)
C56 C57 1.365(13)
C56 N12 1.378(10)
C57 C58 1.327(15)
C57 H57 0.9300
C58 C59 1.383(15)
C58 H58 0.9300
C59 H59 0.9300
C32 H32 0.9300
C34 H34 0.9300
C61 H61A 0.9600
C61 H61B 0.9600
C61 H61C 0.9600
C11 C10 1.417(16)
C10 C9 1.417(16)
C10 H10 0.9300
C9 C8 1.385(14)
C9 H9 0.9300
C8 H8 0.9300

loop_
_platon_squeeze_void_nr
_platon_squeeze_void_average_x
_platon_squeeze_void_average_y
_platon_squeeze_void_average_z
_platon_squeeze_void_volume
_platon_squeeze_void_count_electrons
_platon_squeeze_void_content
1 0.500 0.000 0.500 993 257 ' '
2 0.000 0.500 1.000 993 254 ' '
